data_1503033
loop_
_publ_author_name
'Lazarski, Kiel E.'
'Hu, Dennis X.'
'Stern, Charlotte L.'
'Thomson, Regan J.'

_publ_section_title
;
 A synthesis of the carbocyclic core of maoecrystal V.
;
_journal_issue 13
_journal_name_full 'Organic letters'
_journal_page_first 3010
_journal_page_last 3013
_journal_paper_doi 10.1021/ol101025r
_journal_volume 12
_journal_year 2010
_chemical_formula_sum 'C24 H40 O3 Si'
_chemical_formula_weight 404.65
_chemical_name_systematic
; 
 ? 
;
_space_group_IT_number 14
_symmetry_cell_setting monoclinic
_symmetry_space_group_name_Hall '-P 2ybc'
_symmetry_space_group_name_H-M 'P 1 21/c 1'
_atom_sites_solution_hydrogens geom
_atom_sites_solution_primary direct
_atom_sites_solution_secondary difmap
_audit_creation_method SHELXL-97
_cell_angle_alpha 90.00
_cell_angle_beta 95.424(10)
_cell_angle_gamma 90.00
_cell_formula_units_Z 8
_cell_length_a 10.329(3)
_cell_length_b 12.915(4)
_cell_length_c 35.149(14)
_cell_measurement_reflns_used 9787
_cell_measurement_temperature 100(2)
_cell_measurement_theta_max 66.76
_cell_measurement_theta_min 5.55
_cell_volume 4668(3)
_computing_cell_refinement 'Bruker SAINT'
_computing_data_collection 'Bruker APEX2'
_computing_data_reduction 'Bruker SAINT'
_computing_molecular_graphics 'Bruker SHELXTL'
_computing_publication_material 'Bruker SHELXTL'
_computing_structure_refinement 'SHELXL-97 (Sheldrick, 1997)'
_computing_structure_solution 'SHELXS-97 (Sheldrick, 1990)'
_diffrn_ambient_temperature 100(2)
_diffrn_measured_fraction_theta_full 0.979
_diffrn_measured_fraction_theta_max 0.979
_diffrn_measurement_device_type 'Bruker APEX-II CCD'
_diffrn_measurement_method '\f and \w scans'
_diffrn_radiation_monochromator graphite
_diffrn_radiation_source 'fine-focus sealed tube'
_diffrn_radiation_type CuK\a
_diffrn_radiation_wavelength 1.54178
_diffrn_reflns_av_R_equivalents 0.0859
_diffrn_reflns_av_sigmaI/netI 0.0492
_diffrn_reflns_limit_h_max 10
_diffrn_reflns_limit_h_min -12
_diffrn_reflns_limit_k_max 15
_diffrn_reflns_limit_k_min -10
_diffrn_reflns_limit_l_max 41
_diffrn_reflns_limit_l_min -40
_diffrn_reflns_number 37016
_diffrn_reflns_theta_full 66.74
_diffrn_reflns_theta_max 66.74
_diffrn_reflns_theta_min 3.65
_diffrn_standards_number 0
_exptl_absorpt_coefficient_mu 1.040
_exptl_absorpt_correction_T_max 0.9499
_exptl_absorpt_correction_T_min 0.6629
_exptl_absorpt_correction_type numerical
_exptl_absorpt_process_details face-indexed
_exptl_crystal_colour colourless
_exptl_crystal_density_diffrn 1.152
_exptl_crystal_density_method 'not measured'
_exptl_crystal_description plate
_exptl_crystal_F_000 1776
_exptl_crystal_size_max 0.43
_exptl_crystal_size_mid 0.41
_exptl_crystal_size_min 0.05
_refine_diff_density_max 0.811
_refine_diff_density_min -0.750
_refine_diff_density_rms 0.077
_refine_ls_extinction_coef 0.00055(15)
_refine_ls_extinction_expression Fc^*^=kFc[1+0.001xFc^2^\l^3^/sin(2\q)]^-1/4^
_refine_ls_extinction_method SHELXL
_refine_ls_goodness_of_fit_ref 1.104
_refine_ls_hydrogen_treatment constr
_refine_ls_matrix_type full
_refine_ls_number_parameters 520
_refine_ls_number_reflns 8107
_refine_ls_number_restraints 0
_refine_ls_restrained_S_all 1.104
_refine_ls_R_factor_all 0.0553
_refine_ls_R_factor_gt 0.0481
_refine_ls_shift/su_max 0.024
_refine_ls_shift/su_mean 0.002
_refine_ls_structure_factor_coef Fsqd
_refine_ls_weighting_details 'calc w=1/[\s^2^(Fo^2^)+(0.0675P)^2^+2.6515P] where P=(Fo^2^+2Fc^2^)/3'
_refine_ls_weighting_scheme calc
_refine_ls_wR_factor_gt 0.1262
_refine_ls_wR_factor_ref 0.1304
_reflns_number_gt 7086
_reflns_number_total 8107
_reflns_threshold_expression >2sigma(I)
_cod_data_source_file ol101025r_si_002.cif
_cod_data_source_block grobac
_cod_depositor_comments
;
The following automatic conversions were performed:

'_symmetry_cell_setting' value 'Monoclinic' changed to 'monoclinic'
according to /home/saulius/struct/CIF-dictionaries/cif_core.dic
dictionary named 'cif_core.dic' version 2.4.2 from 2011-04-26.

Automatic conversion script
Id: cif_fix_values 1715 2011-07-08 13:25:40Z adriana 
;
_cod_original_sg_symbol_H-M P2(1)/c
_cod_database_code 1503033

loop_
_symmetry_equiv_pos_as_xyz
'x, y, z'
'-x, y+1/2, -z+1/2'
'-x, -y, -z'
'x, -y-1/2, z-1/2'

loop_
_atom_site_label
_atom_site_type_symbol
_atom_site_fract_x
_atom_site_fract_y
_atom_site_fract_z
_atom_site_U_iso_or_equiv
_atom_site_adp_type
_atom_site_occupancy
_atom_site_symmetry_multiplicity
_atom_site_calc_flag
_atom_site_refinement_flags
C21 C 0.73453(18) 0.51692(15) 0.04988(5) 0.0183(4) Uani 1 1 d .
H21A H 0.7674 0.5843 0.0602 0.022 Uiso 1 1 calc R
H21B H 0.6398 0.5244 0.0430 0.022 Uiso 1 1 calc R
Si1 Si 0.35742(4) 0.59859(4) 0.135603(13) 0.01444(14) Uani 1 1 d .
Si2 Si 1.23446(4) 1.09673(4) 0.133483(13) 0.01383(14) Uani 1 1 d .
O1 O 0.48970(12) 0.52604(10) 0.14000(3) 0.0172(3) Uani 1 1 d .
O2 O 0.58796(14) 0.20329(11) 0.06757(4) 0.0274(3) Uani 1 1 d .
O3 O 0.51546(14) 0.37189(12) 0.00060(4) 0.0298(3) Uani 1 1 d .
O4 O 1.10687(11) 1.02383(10) 0.13971(3) 0.0177(3) Uani 1 1 d .
O5 O 0.95709(13) 0.70324(11) 0.06687(4) 0.0262(3) Uani 1 1 d .
O6 O 0.98416(14) 0.87337(12) 0.00028(4) 0.0287(3) Uani 1 1 d .
C1 C 0.3072(2) 0.61222(18) 0.18535(6) 0.0279(5) Uani 1 1 d .
C2 C 0.4072(3) 0.6793(2) 0.20941(7) 0.0483(7) Uani 1 1 d .
H2A H 0.3831 0.6839 0.2357 0.072 Uiso 1 1 calc R
H2B H 0.4088 0.7489 0.1983 0.072 Uiso 1 1 calc R
H2C H 0.4936 0.6478 0.2096 0.072 Uiso 1 1 calc R
C3 C 0.3002(3) 0.5049(2) 0.20350(8) 0.0497(7) Uani 1 1 d .
H3A H 0.2753 0.5119 0.2296 0.075 Uiso 1 1 calc R
H3B H 0.3855 0.4713 0.2042 0.075 Uiso 1 1 calc R
H3C H 0.2354 0.4628 0.1884 0.075 Uiso 1 1 calc R
C4 C 0.1734(2) 0.6649(2) 0.18432(7) 0.0413(6) Uani 1 1 d .
H4A H 0.1093 0.6242 0.1683 0.062 Uiso 1 1 calc R
H4B H 0.1788 0.7347 0.1737 0.062 Uiso 1 1 calc R
H4C H 0.1469 0.6693 0.2103 0.062 Uiso 1 1 calc R
C5 C 0.2286(2) 0.53375(18) 0.10359(6) 0.0304(5) Uani 1 1 d .
H5A H 0.2607 0.5212 0.0786 0.046 Uiso 1 1 calc R
H5B H 0.1515 0.5782 0.1004 0.046 Uiso 1 1 calc R
H5C H 0.2057 0.4676 0.1149 0.046 Uiso 1 1 calc R
C6 C 0.3918(2) 0.72728(17) 0.11478(7) 0.0297(5) Uani 1 1 d .
H6A H 0.4647 0.7600 0.1301 0.045 Uiso 1 1 calc R
H6B H 0.3145 0.7714 0.1147 0.045 Uiso 1 1 calc R
H6C H 0.4142 0.7181 0.0885 0.045 Uiso 1 1 calc R
C7 C 0.60675(16) 0.53826(14) 0.12161(5) 0.0150(4) Uani 1 1 d .
H7 H 0.5891 0.5829 0.0985 0.018 Uiso 1 1 calc R
C8 C 0.71022(18) 0.58905(15) 0.14926(5) 0.0191(4) Uani 1 1 d .
H8A H 0.6807 0.6591 0.1560 0.023 Uiso 1 1 calc R
H8B H 0.7916 0.5966 0.1367 0.023 Uiso 1 1 calc R
C9 C 0.73713(18) 0.52488(15) 0.18569(5) 0.0212(4) Uani 1 1 d .
H9A H 0.6568 0.5213 0.1989 0.025 Uiso 1 1 calc R
H9B H 0.8045 0.5601 0.2029 0.025 Uiso 1 1 calc R
C10 C 0.78286(17) 0.41467(15) 0.17795(5) 0.0183(4) Uani 1 1 d .
C11 C 0.68822(17) 0.36588(14) 0.14594(5) 0.0156(4) Uani 1 1 d .
H11A H 0.7273 0.3002 0.1381 0.019 Uiso 1 1 calc R
H11B H 0.6069 0.3479 0.1572 0.019 Uiso 1 1 calc R
C12 C 0.65099(16) 0.43013(14) 0.10950(5) 0.0143(4) Uani 1 1 d .
C13 C 0.92608(18) 0.41667(17) 0.16952(6) 0.0225(4) Uani 1 1 d .
H13A H 0.9796 0.4440 0.1918 0.034 Uiso 1 1 calc R
H13B H 0.9355 0.4611 0.1473 0.034 Uiso 1 1 calc R
H13C H 0.9545 0.3462 0.1641 0.034 Uiso 1 1 calc R
C14 C 0.7743(2) 0.34875(18) 0.21403(6) 0.0284(5) Uani 1 1 d .
H14A H 0.8282 0.3799 0.2354 0.043 Uiso 1 1 calc R
H14B H 0.8054 0.2785 0.2095 0.043 Uiso 1 1 calc R
H14C H 0.6837 0.3458 0.2201 0.043 Uiso 1 1 calc R
C15 C 0.53254(17) 0.37593(15) 0.08599(5) 0.0182(4) Uani 1 1 d .
H15A H 0.4760 0.3432 0.1038 0.022 Uiso 1 1 calc R
H15B H 0.4805 0.4284 0.0708 0.022 Uiso 1 1 calc R
C16 C 0.57963(17) 0.29502(15) 0.05972(6) 0.0209(4) Uani 1 1 d .
C17 C 0.60496(18) 0.32847(15) 0.01911(5) 0.0208(4) Uani 1 1 d .
C18 C 0.7300(2) 0.30159(16) 0.00221(5) 0.0247(4) Uani 1 1 d .
H18A H 0.7108 0.2946 -0.0258 0.030 Uiso 1 1 calc R
H18B H 0.7599 0.2332 0.0123 0.030 Uiso 1 1 calc R
C19 C 0.84376(18) 0.38040(16) 0.01015(5) 0.0212(4) Uani 1 1 d .
H19 H 0.8996 0.3756 -0.0115 0.025 Uiso 1 1 calc R
C20 C 0.8007(2) 0.49289(16) 0.01306(5) 0.0230(4) Uani 1 1 d .
H20A H 0.7392 0.5096 -0.0094 0.028 Uiso 1 1 calc R
H20B H 0.8776 0.5383 0.0123 0.028 Uiso 1 1 calc R
C22 C 0.75582(16) 0.43650(14) 0.08110(5) 0.0147(4) Uani 1 1 d .
C23 C 0.84859(17) 0.36481(16) 0.08035(5) 0.0190(4) Uani 1 1 d .
H23 H 0.8650 0.3198 0.1016 0.023 Uiso 1 1 calc R
C24 C 0.92831(19) 0.35306(18) 0.04675(5) 0.0248(4) Uani 1 1 d .
H24A H 0.9598 0.2809 0.0453 0.030 Uiso 1 1 calc R
H24B H 1.0048 0.3996 0.0499 0.030 Uiso 1 1 calc R
C25 C 1.32728(18) 1.10764(16) 0.18191(5) 0.0216(4) Uani 1 1 d .
C26 C 1.4563(2) 1.1648(2) 0.17806(6) 0.0345(5) Uani 1 1 d .
H26A H 1.5080 1.1662 0.2029 0.052 Uiso 1 1 calc R
H26B H 1.4379 1.2359 0.1694 0.052 Uiso 1 1 calc R
H26C H 1.5049 1.1288 0.1594 0.052 Uiso 1 1 calc R
C27 C 1.2493(2) 1.16824(19) 0.20940(6) 0.0339(5) Uani 1 1 d .
H27A H 1.1666 1.1328 0.2119 0.051 Uiso 1 1 calc R
H27B H 1.2322 1.2383 0.1994 0.051 Uiso 1 1 calc R
H27C H 1.2991 1.1724 0.2345 0.051 Uiso 1 1 calc R
C28 C 1.3559(2) 0.99909(18) 0.19825(6) 0.0311(5) Uani 1 1 d .
H28A H 1.4069 0.9601 0.1810 0.047 Uiso 1 1 calc R
H28B H 1.2738 0.9629 0.2008 0.047 Uiso 1 1 calc R
H28C H 1.4052 1.0049 0.2234 0.047 Uiso 1 1 calc R
C29 C 1.18280(19) 1.22652(16) 0.11429(6) 0.0266(4) Uani 1 1 d .
H29A H 1.1331 1.2182 0.0893 0.040 Uiso 1 1 calc R
H29B H 1.2599 1.2691 0.1115 0.040 Uiso 1 1 calc R
H29C H 1.1283 1.2604 0.1320 0.040 Uiso 1 1 calc R
C30 C 1.3351(2) 1.03360(16) 0.09890(6) 0.0249(4) Uani 1 1 d .
H30A H 1.3679 0.9672 0.1093 0.037 Uiso 1 1 calc R
H30B H 1.4085 1.0786 0.0944 0.037 Uiso 1 1 calc R
H30C H 1.2819 1.0217 0.0747 0.037 Uiso 1 1 calc R
C31 C 0.97632(16) 1.03639(14) 0.12251(5) 0.0154(4) Uani 1 1 d .
H31 H 0.9765 1.0824 0.0996 0.018 Uiso 1 1 calc R
C32 C 0.89405(18) 1.08532(15) 0.15137(5) 0.0198(4) Uani 1 1 d .
H32A H 0.8036 1.0935 0.1397 0.024 Uiso 1 1 calc R
H32B H 0.9285 1.1550 0.1583 0.024 Uiso 1 1 calc R
C33 C 0.89424(19) 1.01932(15) 0.18740(5) 0.0214(4) Uani 1 1 d .
H33A H 0.8405 1.0537 0.2056 0.026 Uiso 1 1 calc R
H33B H 0.9842 1.0143 0.1997 0.026 Uiso 1 1 calc R
C34 C 0.84120(17) 0.90957(15) 0.17891(5) 0.0178(4) Uani 1 1 d .
C35 C 0.91253(16) 0.86256(14) 0.14612(5) 0.0154(4) Uani 1 1 d .
H35A H 1.0018 0.8442 0.1568 0.018 Uiso 1 1 calc R
H35B H 0.8680 0.7971 0.1381 0.018 Uiso 1 1 calc R
C36 C 0.92360(16) 0.92827(14) 0.10992(5) 0.0143(4) Uani 1 1 d .
C37 C 0.69252(18) 0.91391(16) 0.17105(6) 0.0219(4) Uani 1 1 d .
H37A H 0.6551 0.9424 0.1934 0.033 Uiso 1 1 calc R
H37B H 0.6586 0.8439 0.1659 0.033 Uiso 1 1 calc R
H37C H 0.6690 0.9582 0.1488 0.033 Uiso 1 1 calc R
C38 C 0.8737(2) 0.84052(17) 0.21421(5) 0.0264(4) Uani 1 1 d .
H38A H 0.8322 0.8688 0.2359 0.040 Uiso 1 1 calc R
H38B H 0.9682 0.8386 0.2205 0.040 Uiso 1 1 calc R
H38C H 0.8415 0.7702 0.2087 0.040 Uiso 1 1 calc R
C39 C 1.02558(17) 0.87568(15) 0.08549(5) 0.0182(4) Uani 1 1 d .
H39A H 1.0661 0.9289 0.0702 0.022 Uiso 1 1 calc R
H39B H 1.0951 0.8428 0.1027 0.022 Uiso 1 1 calc R
C40 C 0.96004(17) 0.79496(15) 0.05920(5) 0.0201(4) Uani 1 1 d .
C41 C 0.90698(18) 0.82966(15) 0.01889(5) 0.0200(4) Uani 1 1 d .
C42 C 0.77064(19) 0.80294(16) 0.00222(5) 0.0229(4) Uani 1 1 d .
H42A H 0.7480 0.7338 0.0118 0.027 Uiso 1 1 calc R
H42B H 0.7706 0.7977 -0.0259 0.027 Uiso 1 1 calc R
C43 C 0.66239(18) 0.88068(16) 0.01127(5) 0.0206(4) Uani 1 1 d .
H43 H 0.5914 0.8766 -0.0101 0.025 Uiso 1 1 calc R
C44 C 0.70645(19) 0.99347(16) 0.01467(5) 0.0223(4) Uani 1 1 d .
H44A H 0.6287 1.0384 0.0145 0.027 Uiso 1 1 calc R
H44B H 0.7520 1.0116 -0.0080 0.027 Uiso 1 1 calc R
C45 C 0.79774(18) 1.01654(15) 0.05117(5) 0.0183(4) Uani 1 1 d .
H45 H 0.8492 1.0775 0.0539 0.022 Uiso 1 1 calc R
C46 C 0.79930(16) 0.93511(14) 0.08211(5) 0.0142(4) Uani 1 1 d .
C47 C 0.70581(17) 0.86332(15) 0.08140(5) 0.0185(4) Uani 1 1 d .
H47A H 0.6591 0.8748 0.1044 0.022 Uiso 1 1 calc R
H47B H 0.7500 0.7955 0.0849 0.022 Uiso 1 1 calc R
C48 C 0.60357(18) 0.85159(17) 0.04813(5) 0.0242(4) Uani 1 1 d .
H48A H 0.5287 0.8972 0.0517 0.029 Uiso 1 1 calc R
H48B H 0.5722 0.7791 0.0466 0.029 Uiso 1 1 calc R

loop_
_atom_site_aniso_label
_atom_site_aniso_U_11
_atom_site_aniso_U_22
_atom_site_aniso_U_33
_atom_site_aniso_U_23
_atom_site_aniso_U_13
_atom_site_aniso_U_12
C21 0.0193(9) 0.0187(10) 0.0175(9) -0.0018(7) 0.0045(7) -0.0005(7)
Si1 0.0131(2) 0.0155(3) 0.0148(2) 0.00037(18) 0.00154(17) 0.00208(18)
Si2 0.0126(2) 0.0147(3) 0.0140(2) 0.00028(18) 0.00019(17) -0.00235(18)
O1 0.0145(6) 0.0182(7) 0.0194(6) 0.0017(5) 0.0055(5) 0.0037(5)
O2 0.0268(7) 0.0189(8) 0.0367(8) -0.0025(6) 0.0028(6) -0.0014(6)
O3 0.0294(8) 0.0296(8) 0.0277(7) -0.0042(6) -0.0112(6) 0.0057(6)
O4 0.0131(6) 0.0191(7) 0.0201(6) 0.0020(5) -0.0022(5) -0.0042(5)
O5 0.0257(7) 0.0180(8) 0.0351(8) -0.0026(6) 0.0037(6) 0.0019(6)
O6 0.0325(8) 0.0294(8) 0.0265(7) -0.0046(6) 0.0149(6) -0.0061(6)
C1 0.0254(10) 0.0398(13) 0.0194(10) 0.0028(9) 0.0061(8) 0.0172(9)
C2 0.0487(15) 0.0683(19) 0.0251(12) -0.0220(12) -0.0114(10) 0.0304(14)
C3 0.0475(15) 0.0642(18) 0.0418(14) 0.0302(13) 0.0274(12) 0.0232(13)
C4 0.0324(12) 0.0614(17) 0.0314(12) 0.0010(11) 0.0106(9) 0.0276(12)
C5 0.0236(10) 0.0303(12) 0.0357(12) -0.0070(9) -0.0065(9) 0.0047(9)
C6 0.0197(10) 0.0246(11) 0.0449(13) 0.0123(9) 0.0028(9) 0.0027(8)
C7 0.0121(8) 0.0156(9) 0.0177(9) 0.0004(7) 0.0039(7) 0.0021(7)
C8 0.0193(9) 0.0152(9) 0.0229(10) -0.0053(7) 0.0033(7) 0.0004(7)
C9 0.0199(9) 0.0249(11) 0.0185(9) -0.0064(8) 0.0008(7) 0.0027(8)
C10 0.0174(9) 0.0229(10) 0.0144(9) -0.0002(7) 0.0015(7) 0.0029(8)
C11 0.0144(8) 0.0145(9) 0.0183(9) 0.0014(7) 0.0035(7) 0.0001(7)
C12 0.0123(8) 0.0146(9) 0.0160(8) -0.0013(7) 0.0006(7) 0.0000(7)
C13 0.0161(9) 0.0290(11) 0.0219(10) -0.0048(8) -0.0014(7) 0.0011(8)
C14 0.0320(11) 0.0350(12) 0.0183(10) 0.0055(9) 0.0031(8) 0.0080(9)
C15 0.0125(8) 0.0187(10) 0.0231(9) -0.0023(8) 0.0004(7) -0.0007(7)
C16 0.0143(9) 0.0211(11) 0.0260(10) -0.0043(8) -0.0043(7) -0.0016(8)
C17 0.0229(10) 0.0164(10) 0.0215(9) -0.0077(8) -0.0056(8) -0.0006(8)
C18 0.0312(11) 0.0250(11) 0.0178(9) -0.0064(8) 0.0014(8) 0.0027(9)
C19 0.0219(9) 0.0279(11) 0.0143(9) -0.0021(8) 0.0042(7) 0.0041(8)
C20 0.0291(10) 0.0234(11) 0.0175(9) 0.0012(8) 0.0072(8) 0.0002(8)
C22 0.0132(8) 0.0172(9) 0.0136(8) -0.0033(7) -0.0001(6) -0.0018(7)
C23 0.0166(9) 0.0273(11) 0.0129(9) -0.0022(7) 0.0003(7) 0.0038(8)
C24 0.0201(9) 0.0371(12) 0.0174(9) -0.0032(8) 0.0031(7) 0.0091(9)
C25 0.0182(9) 0.0284(11) 0.0178(9) 0.0000(8) -0.0009(7) -0.0091(8)
C26 0.0253(11) 0.0521(15) 0.0246(11) 0.0029(10) -0.0061(8) -0.0202(10)
C27 0.0393(12) 0.0413(14) 0.0212(10) -0.0109(9) 0.0038(9) -0.0117(10)
C28 0.0248(10) 0.0418(14) 0.0254(11) 0.0134(10) -0.0047(8) -0.0014(9)
C29 0.0193(9) 0.0225(11) 0.0380(11) 0.0089(9) 0.0027(8) -0.0009(8)
C30 0.0266(10) 0.0256(11) 0.0237(10) -0.0051(8) 0.0084(8) -0.0048(8)
C31 0.0116(8) 0.0159(9) 0.0181(9) 0.0007(7) -0.0014(7) -0.0020(7)
C32 0.0189(9) 0.0155(9) 0.0251(10) -0.0052(8) 0.0025(7) -0.0016(7)
C33 0.0215(9) 0.0236(11) 0.0193(9) -0.0071(8) 0.0036(7) -0.0043(8)
C34 0.0161(9) 0.0211(10) 0.0164(9) -0.0012(7) 0.0023(7) -0.0019(7)
C35 0.0128(8) 0.0149(9) 0.0182(9) 0.0002(7) -0.0004(7) -0.0002(7)
C36 0.0107(8) 0.0151(9) 0.0172(9) -0.0017(7) 0.0015(7) -0.0011(7)
C37 0.0167(9) 0.0276(11) 0.0221(10) -0.0044(8) 0.0058(7) -0.0023(8)
C38 0.0283(10) 0.0324(12) 0.0183(9) 0.0031(8) 0.0019(8) -0.0040(9)
C39 0.0130(8) 0.0197(10) 0.0222(9) -0.0026(8) 0.0034(7) -0.0003(7)
C40 0.0163(9) 0.0208(11) 0.0243(10) -0.0038(8) 0.0078(7) -0.0003(8)
C41 0.0241(10) 0.0160(10) 0.0212(9) -0.0070(8) 0.0086(8) -0.0001(8)
C42 0.0285(10) 0.0226(10) 0.0175(9) -0.0054(8) 0.0018(8) -0.0035(8)
C43 0.0197(9) 0.0254(11) 0.0158(9) -0.0023(8) -0.0020(7) -0.0021(8)
C44 0.0260(10) 0.0225(11) 0.0172(9) 0.0004(8) -0.0048(7) 0.0011(8)
C45 0.0194(9) 0.0159(9) 0.0188(9) -0.0004(7) -0.0023(7) -0.0018(7)
C46 0.0126(8) 0.0161(9) 0.0140(8) -0.0022(7) 0.0020(6) 0.0016(7)
C47 0.0150(9) 0.0248(10) 0.0159(9) -0.0049(7) 0.0031(7) -0.0006(8)
C48 0.0181(9) 0.0360(12) 0.0182(9) -0.0044(8) 0.0005(7) -0.0087(8)

loop_
_atom_type_symbol
_atom_type_description
_atom_type_scat_dispersion_real
_atom_type_scat_dispersion_imag
_atom_type_scat_source
C C 0.0181 0.0091 'International Tables Vol C Tables 4.2.6.8 and 6.1.1.4'
H H 0.0000 0.0000 'International Tables Vol C Tables 4.2.6.8 and 6.1.1.4'
O O 0.0492 0.0322 'International Tables Vol C Tables 4.2.6.8 and 6.1.1.4'
Si Si 0.2541 0.3302 'International Tables Vol C Tables 4.2.6.8 and 6.1.1.4'

loop_
_geom_angle_atom_site_label_1
_geom_angle_atom_site_label_2
_geom_angle_atom_site_label_3
_geom_angle
C22 C21 C20 115.01(16)
C22 C21 H21A 108.5
C20 C21 H21A 108.5
C22 C21 H21B 108.5
C20 C21 H21B 108.5
H21A C21 H21B 107.5
O1 Si1 C5 109.85(9)
O1 Si1 C6 110.86(8)
C5 Si1 C6 108.43(11)
O1 Si1 C1 105.35(8)
C5 Si1 C1 111.15(11)
C6 Si1 C1 111.20(11)
O4 Si2 C30 109.82(8)
O4 Si2 C29 110.84(8)
C30 Si2 C29 108.41(10)
O4 Si2 C25 105.55(8)
C30 Si2 C25 110.86(10)
C29 Si2 C25 111.36(10)
C7 O1 Si1 128.40(11)
C31 O4 Si2 127.60(11)
C3 C1 C2 109.7(2)
C3 C1 C4 109.5(2)
C2 C1 C4 108.62(19)
C3 C1 Si1 109.33(16)
C2 C1 Si1 109.51(16)
C4 C1 Si1 110.25(14)
C1 C2 H2A 109.5
C1 C2 H2B 109.5
H2A C2 H2B 109.5
C1 C2 H2C 109.5
H2A C2 H2C 109.5
H2B C2 H2C 109.5
C1 C3 H3A 109.5
C1 C3 H3B 109.5
H3A C3 H3B 109.5
C1 C3 H3C 109.5
H3A C3 H3C 109.5
H3B C3 H3C 109.5
C1 C4 H4A 109.5
C1 C4 H4B 109.5
H4A C4 H4B 109.5
C1 C4 H4C 109.5
H4A C4 H4C 109.5
H4B C4 H4C 109.5
Si1 C5 H5A 109.5
Si1 C5 H5B 109.5
H5A C5 H5B 109.5
Si1 C5 H5C 109.5
H5A C5 H5C 109.5
H5B C5 H5C 109.5
Si1 C6 H6A 109.5
Si1 C6 H6B 109.5
H6A C6 H6B 109.5
Si1 C6 H6C 109.5
H6A C6 H6C 109.5
H6B C6 H6C 109.5
O1 C7 C8 109.30(14)
O1 C7 C12 108.03(14)
C8 C7 C12 110.97(14)
O1 C7 H7 109.5
C8 C7 H7 109.5
C12 C7 H7 109.5
C7 C8 C9 111.22(16)
C7 C8 H8A 109.4
C9 C8 H8A 109.4
C7 C8 H8B 109.4
C9 C8 H8B 109.4
H8A C8 H8B 108.0
C8 C9 C10 112.94(15)
C8 C9 H9A 109.0
C10 C9 H9A 109.0
C8 C9 H9B 109.0
C10 C9 H9B 109.0
H9A C9 H9B 107.8
C9 C10 C13 109.71(16)
C9 C10 C14 108.99(15)
C13 C10 C14 107.46(16)
C9 C10 C11 108.79(15)
C13 C10 C11 114.77(15)
C14 C10 C11 106.95(16)
C12 C11 C10 118.26(15)
C12 C11 H11A 107.7
C10 C11 H11A 107.7
C12 C11 H11B 107.7
C10 C11 H11B 107.7
H11A C11 H11B 107.1
C7 C12 C22 112.01(14)
C7 C12 C11 108.34(14)
C22 C12 C11 115.50(14)
C7 C12 C15 108.16(14)
C22 C12 C15 104.03(14)
C11 C12 C15 108.47(15)
C10 C13 H13A 109.5
C10 C13 H13B 109.5
H13A C13 H13B 109.5
C10 C13 H13C 109.5
H13A C13 H13C 109.5
H13B C13 H13C 109.5
C10 C14 H14A 109.5
C10 C14 H14B 109.5
H14A C14 H14B 109.5
C10 C14 H14C 109.5
H14A C14 H14C 109.5
H14B C14 H14C 109.5
C16 C15 C12 110.51(14)
C16 C15 H15A 109.5
C12 C15 H15A 109.5
C16 C15 H15B 109.5
C12 C15 H15B 109.5
H15A C15 H15B 108.1
O2 C16 C15 123.80(18)
O2 C16 C17 117.99(17)
C15 C16 C17 117.89(17)
O3 C17 C18 122.00(18)
O3 C17 C16 116.04(18)
C18 C17 C16 121.80(16)
C17 C18 C19 115.91(16)
C17 C18 H18A 108.3
C19 C18 H18A 108.3
C17 C18 H18B 108.3
C19 C18 H18B 108.3
H18A C18 H18B 107.4
C24 C19 C20 108.12(16)
C24 C19 C18 111.17(17)
C20 C19 C18 114.44(16)
C24 C19 H19 107.6
C20 C19 H19 107.6
C18 C19 H19 107.6
C19 C20 C21 113.64(16)
C19 C20 H20A 108.8
C21 C20 H20A 108.8
C19 C20 H20B 108.8
C21 C20 H20B 108.8
H20A C20 H20B 107.7
C23 C22 C21 121.18(16)
C23 C22 C12 121.67(16)
C21 C22 C12 116.33(15)
C22 C23 C24 122.07(17)
C22 C23 H23 119.0
C24 C23 H23 119.0
C23 C24 C19 108.97(15)
C23 C24 H24A 109.9
C19 C24 H24A 109.9
C23 C24 H24B 109.9
C19 C24 H24B 109.9
H24A C24 H24B 108.3
C27 C25 C28 108.99(17)
C27 C25 C26 108.75(18)
C28 C25 C26 109.49(18)
C27 C25 Si2 110.88(14)
C28 C25 Si2 109.55(14)
C26 C25 Si2 109.15(13)
C25 C26 H26A 109.5
C25 C26 H26B 109.5
H26A C26 H26B 109.5
C25 C26 H26C 109.5
H26A C26 H26C 109.5
H26B C26 H26C 109.5
C25 C27 H27A 109.5
C25 C27 H27B 109.5
H27A C27 H27B 109.5
C25 C27 H27C 109.5
H27A C27 H27C 109.5
H27B C27 H27C 109.5
C25 C28 H28A 109.5
C25 C28 H28B 109.5
H28A C28 H28B 109.5
C25 C28 H28C 109.5
H28A C28 H28C 109.5
H28B C28 H28C 109.5
Si2 C29 H29A 109.5
Si2 C29 H29B 109.5
H29A C29 H29B 109.5
Si2 C29 H29C 109.5
H29A C29 H29C 109.5
H29B C29 H29C 109.5
Si2 C30 H30A 109.5
Si2 C30 H30B 109.5
H30A C30 H30B 109.5
Si2 C30 H30C 109.5
H30A C30 H30C 109.5
H30B C30 H30C 109.5
O4 C31 C32 109.15(14)
O4 C31 C36 108.05(14)
C32 C31 C36 111.21(14)
O4 C31 H31 109.5
C32 C31 H31 109.5
C36 C31 H31 109.5
C31 C32 C33 111.37(16)
C31 C32 H32A 109.4
C33 C32 H32A 109.4
C31 C32 H32B 109.4
C33 C32 H32B 109.4
H32A C32 H32B 108.0
C32 C33 C34 112.41(15)
C32 C33 H33A 109.1
C34 C33 H33A 109.1
C32 C33 H33B 109.1
C34 C33 H33B 109.1
H33A C33 H33B 107.9
C37 C34 C33 109.45(16)
C37 C34 C38 107.74(15)
C33 C34 C38 109.33(16)
C37 C34 C35 114.73(15)
C33 C34 C35 108.64(15)
C38 C34 C35 106.84(15)
C36 C35 C34 118.40(15)
C36 C35 H35A 107.7
C34 C35 H35A 107.7
C36 C35 H35B 107.7
C34 C35 H35B 107.7
H35A C35 H35B 107.1
C46 C36 C35 115.63(14)
C46 C36 C31 112.28(14)
C35 C36 C31 108.17(14)
C46 C36 C39 103.84(14)
C35 C36 C39 108.54(14)
C31 C36 C39 108.03(14)
C34 C37 H37A 109.5
C34 C37 H37B 109.5
H37A C37 H37B 109.5
C34 C37 H37C 109.5
H37A C37 H37C 109.5
H37B C37 H37C 109.5
C34 C38 H38A 109.5
C34 C38 H38B 109.5
H38A C38 H38B 109.5
C34 C38 H38C 109.5
H38A C38 H38C 109.5
H38B C38 H38C 109.5
C40 C39 C36 110.31(14)
C40 C39 H39A 109.6
C36 C39 H39A 109.6
C40 C39 H39B 109.6
C36 C39 H39B 109.6
H39A C39 H39B 108.1
O5 C40 C39 123.77(18)
O5 C40 C41 118.31(17)
C39 C40 C41 117.59(17)
O6 C41 C42 122.05(18)
O6 C41 C40 115.86(17)
C42 C41 C40 121.89(16)
C41 C42 C43 115.70(16)
C41 C42 H42A 108.4
C43 C42 H42A 108.4
C41 C42 H42B 108.4
C43 C42 H42B 108.4
H42A C42 H42B 107.4
C44 C43 C48 107.89(16)
C44 C43 C42 114.61(16)
C48 C43 C42 111.40(17)
C44 C43 H43 107.6
C48 C43 H43 107.6
C42 C43 H43 107.6
C43 C44 C45 113.72(15)
C43 C44 H44A 108.8
C45 C44 H44A 108.8
C43 C44 H44B 108.8
C45 C44 H44B 108.8
H44A C44 H44B 107.7
C46 C45 C44 115.25(16)
C46 C45 H45 122.4
C44 C45 H45 122.4
C47 C46 C45 120.69(16)
C47 C46 C36 121.94(16)
C45 C46 C36 116.60(15)
C46 C47 C48 122.40(17)
C46 C47 H47A 106.7
C48 C47 H47A 106.7
C46 C47 H47B 106.7
C48 C47 H47B 106.7
H47A C47 H47B 106.6
C47 C48 C43 109.11(15)
C47 C48 H48A 109.9
C43 C48 H48A 109.9
C47 C48 H48B 109.9
C43 C48 H48B 109.9
H48A C48 H48B 108.3

loop_
_geom_bond_atom_site_label_1
_geom_bond_atom_site_label_2
_geom_bond_distance
C21 C22 1.512(3)
C21 C20 1.551(3)
C21 H21A 0.9900
C21 H21B 0.9900
Si1 O1 1.6519(13)
Si1 C5 1.859(2)
Si1 C6 1.864(2)
Si1 C1 1.879(2)
Si2 O4 1.6509(13)
Si2 C30 1.861(2)
Si2 C29 1.866(2)
Si2 C25 1.878(2)
O1 C7 1.433(2)
O2 C16 1.218(3)
O3 C17 1.216(2)
O4 C31 1.434(2)
O5 C40 1.216(2)
O6 C41 1.217(2)
C1 C3 1.530(3)
C1 C2 1.539(3)
C1 C4 1.537(3)
C2 H2A 0.9800
C2 H2B 0.9800
C2 H2C 0.9800
C3 H3A 0.9800
C3 H3B 0.9800
C3 H3C 0.9800
C4 H4A 0.9800
C4 H4B 0.9800
C4 H4C 0.9800
C5 H5A 0.9800
C5 H5B 0.9800
C5 H5C 0.9800
C6 H6A 0.9800
C6 H6B 0.9800
C6 H6C 0.9800
C7 C8 1.523(3)
C7 C12 1.542(2)
C7 H7 1.0000
C8 C9 1.528(3)
C8 H8A 0.9900
C8 H8B 0.9900
C9 C10 1.532(3)
C9 H9A 0.9900
C9 H9B 0.9900
C10 C13 1.536(3)
C10 C14 1.537(3)
C10 C11 1.552(2)
C11 C12 1.544(2)
C11 H11A 0.9900
C11 H11B 0.9900
C12 C22 1.543(2)
C12 C15 1.574(2)
C13 H13A 0.9800
C13 H13B 0.9800
C13 H13C 0.9800
C14 H14A 0.9800
C14 H14B 0.9800
C14 H14C 0.9800
C15 C16 1.505(3)
C15 H15A 0.9900
C15 H15B 0.9900
C16 C17 1.537(3)
C17 C18 1.512(3)
C18 C19 1.560(3)
C18 H18A 0.9900
C18 H18B 0.9900
C19 C24 1.526(3)
C19 C20 1.526(3)
C19 H19 1.0000
C20 H20A 0.9900
C20 H20B 0.9900
C22 C23 1.335(3)
C23 C24 1.510(3)
C23 H23 0.9500
C24 H24A 0.9900
C24 H24B 0.9900
C25 C27 1.531(3)
C25 C28 1.533(3)
C25 C26 1.540(3)
C26 H26A 0.9800
C26 H26B 0.9800
C26 H26C 0.9800
C27 H27A 0.9800
C27 H27B 0.9800
C27 H27C 0.9800
C28 H28A 0.9800
C28 H28B 0.9800
C28 H28C 0.9800
C29 H29A 0.9800
C29 H29B 0.9800
C29 H29C 0.9800
C30 H30A 0.9800
C30 H30B 0.9800
C30 H30C 0.9800
C31 C32 1.521(3)
C31 C36 1.548(2)
C31 H31 1.0000
C32 C33 1.526(3)
C32 H32A 0.9900
C32 H32B 0.9900
C33 C34 1.539(3)
C33 H33A 0.9900
C33 H33B 0.9900
C34 C37 1.535(3)
C34 C38 1.539(3)
C34 C35 1.549(2)
C35 C36 1.543(2)
C35 H35A 0.9900
C35 H35B 0.9900
C36 C46 1.541(2)
C36 C39 1.574(2)
C37 H37A 0.9800
C37 H37B 0.9800
C37 H37C 0.9800
C38 H38A 0.9800
C38 H38B 0.9800
C38 H38C 0.9800
C39 C40 1.510(3)
C39 H39A 0.9900
C39 H39B 0.9900
C40 C41 1.537(3)
C41 C42 1.513(3)
C42 C43 1.558(3)
C42 H42A 0.9900
C42 H42B 0.9900
C43 C44 1.527(3)
C43 C48 1.529(3)
C43 H43 1.0000
C44 C45 1.548(2)
C44 H44A 0.9900
C44 H44B 0.9900
C45 C46 1.512(3)
C45 H45 0.9500
C46 C47 1.337(3)
C47 C48 1.507(3)
C47 H47A 0.9900
C47 H47B 0.9900
C48 H48A 0.9900
C48 H48B 0.9900
